data_2213763
loop_
_publ_author_name
'Yu-Zhou Yuan'
'Jian Zhou'
'Xing Liu'

_publ_section_title
;Bis{<i>N</i>-[2-(2-hydroxyethylamino)ethyl]salicylideneiminato-\k^3^<i>O</i>,<i>N</i>,<i>N</i>'}chromium(III)
 chloride
;
_journal_coeditor_code FJ2018
_journal_issue 6
_journal_name_full 'Acta Crystallographica Section E'
_journal_page_first m1580
_journal_page_last m1581
_journal_paper_doi 10.1107/S1600536807021289
_journal_volume 63
_journal_year 2007
_chemical_formula_iupac '[Cr (C11 H15 N2 O2)2] Cl'
_chemical_formula_moiety 'C22 H30 Cr N4 O4 , Cl'
_chemical_formula_sum 'C22 H30 Cl Cr N4 O4'
_chemical_formula_weight 501.95
_chemical_name_systematic
;
Bis{N-[2-(2-hydroxyethylamino)ethyl]salicylideneimine-\k^3^O,N,N'}
chromium(III) chloride
;
_space_group_IT_number 14
_symmetry_cell_setting monoclinic
_symmetry_space_group_name_Hall '-P 2yn'
_symmetry_space_group_name_H-M 'P 1 21/n 1'
_atom_sites_solution_hydrogens geom
_atom_sites_solution_primary direct
_atom_sites_solution_secondary difmap
_audit_creation_method SHELXL97
_cell_angle_alpha 90.00
_cell_angle_beta 116.3880(10)
_cell_angle_gamma 90.00
_cell_formula_units_Z 4
_cell_length_a 9.8883(3)
_cell_length_b 24.6255(6)
_cell_length_c 10.3494(4)
_cell_measurement_reflns_used 22244
_cell_measurement_temperature 153(2)
_cell_measurement_theta_max 27.48
_cell_measurement_theta_min 3.31
_cell_volume 2257.54(13)
_computing_cell_refinement RAPID-AUTO
_computing_data_collection 'RAPID-AUTO (Rigaku, 2004)'
_computing_data_reduction RAPID-AUTO
_computing_molecular_graphics 'SHELXTL (Siemens, 1995)'
_computing_publication_material SHELXTL
_computing_structure_refinement 'SHELXL97 (Sheldrick, 1997)'
_computing_structure_solution 'SHELXS97 (Sheldrick, 1997)'
_diffrn_ambient_temperature 153(2)
_diffrn_measured_fraction_theta_full 0.998
_diffrn_measured_fraction_theta_max 0.998
_diffrn_measurement_device_type 'Rigaku R-AXIS Spider'
_diffrn_measurement_method \w
_diffrn_radiation_monochromator graphite
_diffrn_radiation_source 'Rotating anode'
_diffrn_radiation_type MoK\a
_diffrn_radiation_wavelength 0.71073
_diffrn_reflns_av_R_equivalents 0.0468
_diffrn_reflns_av_sigmaI/netI 0.0409
_diffrn_reflns_limit_h_max 12
_diffrn_reflns_limit_h_min -12
_diffrn_reflns_limit_k_max 31
_diffrn_reflns_limit_k_min -31
_diffrn_reflns_limit_l_max 13
_diffrn_reflns_limit_l_min -13
_diffrn_reflns_number 21950
_diffrn_reflns_theta_full 27.48
_diffrn_reflns_theta_max 27.48
_diffrn_reflns_theta_min 3.31
_diffrn_standards_decay_% 0
_diffrn_standards_interval_count 0
_diffrn_standards_interval_time 0
_diffrn_standards_number 0
_exptl_absorpt_coefficient_mu 0.662
_exptl_absorpt_correction_T_max 0.945
_exptl_absorpt_correction_T_min 0.907
_exptl_absorpt_correction_type empirical
_exptl_absorpt_process_details '(ABSCOR; Higashi, 1995)'
_exptl_crystal_colour brown
_exptl_crystal_density_diffrn 1.477
_exptl_crystal_density_method 'not measured'
_exptl_crystal_description block
_exptl_crystal_F_000 1052
_exptl_crystal_size_max 0.15
_exptl_crystal_size_mid 0.13
_exptl_crystal_size_min 0.09
_refine_diff_density_max 0.594
_refine_diff_density_min -0.768
_refine_ls_extinction_method none
_refine_ls_goodness_of_fit_ref 1.063
_refine_ls_hydrogen_treatment mixed
_refine_ls_matrix_type full
_refine_ls_number_parameters 306
_refine_ls_number_reflns 5165
_refine_ls_number_restraints 0
_refine_ls_restrained_S_all 1.063
_refine_ls_R_factor_all 0.0576
_refine_ls_R_factor_gt 0.0384
_refine_ls_shift/su_max 0.001
_refine_ls_shift/su_mean 0.000
_refine_ls_structure_factor_coef Fsqd
_refine_ls_weighting_details 'calc w = 1/[\s^2^(Fo^2^)+(0.0798P)^2^+2.5978P] where P=(Fo^2^+2Fc^2^)/3'
_refine_ls_weighting_scheme calc
_refine_ls_wR_factor_gt 0.0998
_refine_ls_wR_factor_ref 0.1494
_reflns_number_gt 4097
_reflns_number_total 5165
_reflns_threshold_expression I>2\s(I)
_cod_data_source_file fj2018.cif
_cod_data_source_block I
_cod_depositor_comments
;
The following automatic conversions were performed:
'_symmetry_cell_setting' value 'Monoclinic' changed to 'monoclinic'
according to '/home/saulius/struct/CIF-dictionaries/cif_core.dic'
dictionary named 'cif_core.dic' version 2.4.1 from 2010-06-29.

Automatic conversion script
Id: cif_fix_enum 1527 2010-12-29 10:47:43Z saulius 

The following automatic conversions were performed:

'_symmetry_cell_setting' value 'Monoclinic' changed to 'monoclinic'
according to /home/saulius/struct/CIF-dictionaries/cif_core.dic
dictionary named 'cif_core.dic' version 2.4.1 from 2010-06-29.

Automatic conversion script
Id: cif_fix_values 1715 2011-07-08 13:25:40Z adriana 
;
_cod_original_cell_volume 2257.54(12)
_cod_original_sg_symbol_H-M 'P 21 /n'
_cod_database_code 2213763
_cod_database_fobs_code 2213763

loop_
_symmetry_equiv_pos_as_xyz
'x, y, z'
'-x+1/2, y+1/2, -z+1/2'
'-x, -y, -z'
'x-1/2, -y-1/2, z-1/2'

loop_
_atom_site_type_symbol
_atom_site_label
_atom_site_fract_x
_atom_site_fract_y
_atom_site_fract_z
_atom_site_U_iso_or_equiv
_atom_site_adp_type
_atom_site_calc_flag
_atom_site_refinement_flags
_atom_site_occupancy
Cr1 Cr1 0.25588(5) 0.639340(16) 0.37527(5) 0.01611(15) Uani d . 1
Cl Cl1 -0.00302(9) 0.49037(3) 0.19134(9) 0.0312(2) Uani d . 1
O O1 0.4222(2) 0.67803(7) 0.3704(2) 0.0216(4) Uani d . 1
O O2 -0.2439(3) 0.55214(9) 0.2622(3) 0.0319(5) Uani d . 1
O O3 0.2469(2) 0.68784(7) 0.5176(2) 0.0204(4) Uani d . 1
O O4 0.3031(3) 0.48259(9) 0.1011(3) 0.0351(6) Uani d . 1
N N1 0.4013(3) 0.58897(9) 0.5279(3) 0.0192(5) Uani d . 1
N N2 0.0960(3) 0.59080(9) 0.4053(3) 0.0189(5) Uani d . 1
N N3 0.1005(3) 0.68405(9) 0.2162(3) 0.0191(5) Uani d . 1
N N4 0.2410(3) 0.59186(9) 0.1968(3) 0.0195(5) Uani d . 1
C C1 0.5654(3) 0.67774(10) 0.4665(3) 0.0190(5) Uani d . 1
C C2 0.6616(3) 0.71784(11) 0.4563(3) 0.0235(6) Uani d . 1
H H2A 0.6216 0.7442 0.3816 0.028 Uiso calc R 1
C C3 0.8124(3) 0.71979(12) 0.5522(4) 0.0291(7) Uani d . 1
H H3A 0.8744 0.7476 0.5435 0.035 Uiso calc R 1
C C4 0.8749(3) 0.68135(13) 0.6616(4) 0.0298(7) Uani d . 1
H H4A 0.9793 0.6826 0.7269 0.036 Uiso calc R 1
C C5 0.7842(3) 0.64169(12) 0.6740(3) 0.0267(6) Uani d . 1
H H5A 0.8270 0.6154 0.7484 0.032 Uiso calc R 1
C C6 0.6293(3) 0.63902(11) 0.5792(3) 0.0204(6) Uani d . 1
C C7 0.5446(3) 0.59572(11) 0.6021(3) 0.0211(6) Uani d . 1
H H7A 0.5979 0.5704 0.6770 0.025 Uiso calc R 1
C C8 0.3264(3) 0.54421(11) 0.5645(3) 0.0257(6) Uani d . 1
H H8A 0.3898 0.5315 0.6641 0.031 Uiso calc R 1
H H8B 0.3087 0.5134 0.4975 0.031 Uiso calc R 1
C C9 0.1781(3) 0.56623(11) 0.5511(3) 0.0246(6) Uani d . 1
H H9A 0.1173 0.5366 0.5637 0.029 Uiso calc R 1
H H9B 0.1965 0.5940 0.6263 0.029 Uiso calc R 1
C C10 -0.0439(3) 0.61895(11) 0.3877(3) 0.0241(6) Uani d . 1
H H10A -0.0862 0.6387 0.2948 0.029 Uiso calc R 1
H H10B -0.0168 0.6463 0.4655 0.029 Uiso calc R 1
C C11 -0.1655(3) 0.58246(11) 0.3909(3) 0.0251(6) Uani d . 1
H H11A -0.1188 0.5569 0.4729 0.030 Uiso calc R 1
H H11B -0.2390 0.6050 0.4078 0.030 Uiso calc R 1
C C12 0.1824(3) 0.73617(10) 0.4983(3) 0.0202(6) Uani d . 1
C C13 0.1971(3) 0.76508(11) 0.6207(3) 0.0235(6) Uani d . 1
H H13A 0.2506 0.7491 0.7133 0.028 Uiso calc R 1
C C14 0.1356(3) 0.81617(12) 0.6095(4) 0.0267(6) Uani d . 1
H H14A 0.1479 0.8349 0.6943 0.032 Uiso calc R 1
C C15 0.0555(4) 0.84056(12) 0.4752(4) 0.0296(7) Uani d . 1
H H15A 0.0158 0.8762 0.4680 0.035 Uiso calc R 1
C C16 0.0350(3) 0.81254(11) 0.3542(4) 0.0266(6) Uani d . 1
H H16A -0.0224 0.8285 0.2622 0.032 Uiso calc R 1
C C17 0.0974(3) 0.76009(10) 0.3626(3) 0.0202(6) Uani d . 1
C C18 0.0578(3) 0.73256(10) 0.2282(3) 0.0195(5) Uani d . 1
H H18A -0.0044 0.7514 0.1419 0.023 Uiso calc R 1
C C19 0.0393(3) 0.65791(11) 0.0744(3) 0.0221(6) Uani d . 1
H H19A -0.0012 0.6856 -0.0028 0.027 Uiso calc R 1
H H19B -0.0436 0.6329 0.0630 0.027 Uiso calc R 1
C C20 0.1661(3) 0.62671(11) 0.0640(3) 0.0224(6) Uani d . 1
H H20A 0.1254 0.6037 -0.0235 0.027 Uiso calc R 1
H H20B 0.2403 0.6523 0.0578 0.027 Uiso calc R 1
C C21 0.3885(3) 0.57035(12) 0.2107(3) 0.0258(6) Uani d . 1
H H21A 0.4408 0.5517 0.3049 0.031 Uiso calc R 1
H H21B 0.4523 0.6014 0.2109 0.031 Uiso calc R 1
C C22 0.3754(3) 0.53118(12) 0.0926(3) 0.0274(6) Uani d . 1
H H22A 0.3167 0.5483 -0.0028 0.033 Uiso calc R 1
H H22B 0.4773 0.5227 0.1023 0.033 Uiso calc R 1
H H2O -0.180(5) 0.5348(18) 0.242(5) 0.053(13) Uiso d . 1
H H4O 0.220(5) 0.4791(16) 0.044(5) 0.038(12) Uiso d . 1
H H2N 0.072(4) 0.5629(13) 0.347(4) 0.018(8) Uiso d . 1
H H4N 0.187(4) 0.5638(15) 0.188(4) 0.030(9) Uiso d . 1

loop_
_atom_site_aniso_label
_atom_site_aniso_U_11
_atom_site_aniso_U_22
_atom_site_aniso_U_33
_atom_site_aniso_U_12
_atom_site_aniso_U_13
_atom_site_aniso_U_23
Cr1 0.0146(2) 0.0155(2) 0.0183(2) 0.00028(14) 0.00737(18) 0.00112(15)
Cl1 0.0317(4) 0.0273(4) 0.0337(4) -0.0050(3) 0.0138(3) -0.0070(3)
O1 0.0149(9) 0.0214(9) 0.0269(10) -0.0021(7) 0.0077(8) 0.0030(8)
O2 0.0215(11) 0.0381(12) 0.0356(13) -0.0032(9) 0.0122(10) -0.0023(10)
O3 0.0223(10) 0.0183(9) 0.0196(9) 0.0023(7) 0.0085(8) 0.0011(7)
O4 0.0370(14) 0.0282(11) 0.0336(13) 0.0027(10) 0.0099(11) 0.0004(10)
N1 0.0181(11) 0.0179(10) 0.0231(12) 0.0024(8) 0.0104(9) 0.0018(9)
N2 0.0174(11) 0.0175(10) 0.0234(12) 0.0004(8) 0.0106(9) 0.0010(9)
N3 0.0164(11) 0.0207(10) 0.0202(11) -0.0006(8) 0.0081(9) 0.0007(9)
N4 0.0183(11) 0.0182(10) 0.0222(12) -0.0005(9) 0.0089(9) -0.0016(9)
C1 0.0156(12) 0.0204(12) 0.0237(14) 0.0000(9) 0.0113(11) -0.0038(10)
C2 0.0229(14) 0.0213(12) 0.0298(15) -0.0022(10) 0.0150(12) -0.0013(11)
C3 0.0256(15) 0.0279(14) 0.0383(17) -0.0078(12) 0.0182(14) -0.0097(13)
C4 0.0183(14) 0.0370(16) 0.0307(16) -0.0056(12) 0.0077(12) -0.0071(13)
C5 0.0225(14) 0.0328(15) 0.0234(14) 0.0014(12) 0.0089(12) -0.0002(12)
C6 0.0215(14) 0.0246(13) 0.0160(13) -0.0006(10) 0.0090(11) -0.0027(10)
C7 0.0196(13) 0.0208(12) 0.0220(13) 0.0042(10) 0.0085(11) 0.0014(10)
C8 0.0207(14) 0.0212(13) 0.0339(16) 0.0017(10) 0.0109(12) 0.0119(12)
C9 0.0249(14) 0.0246(13) 0.0261(15) -0.0001(11) 0.0130(12) 0.0085(11)
C10 0.0190(13) 0.0212(12) 0.0351(16) 0.0028(10) 0.0148(12) 0.0055(12)
C11 0.0221(14) 0.0248(13) 0.0327(16) 0.0025(11) 0.0161(12) 0.0069(12)
C12 0.0150(12) 0.0186(12) 0.0281(15) -0.0030(10) 0.0107(11) -0.0010(10)
C13 0.0197(13) 0.0265(13) 0.0237(14) -0.0016(11) 0.0091(11) -0.0030(11)
C14 0.0236(14) 0.0274(14) 0.0315(16) -0.0032(11) 0.0144(13) -0.0087(12)
C15 0.0322(16) 0.0198(13) 0.0373(17) 0.0030(12) 0.0160(14) -0.0022(12)
C16 0.0274(15) 0.0204(13) 0.0336(16) 0.0026(11) 0.0149(13) 0.0037(12)
C17 0.0196(13) 0.0170(12) 0.0274(14) -0.0002(10) 0.0134(11) 0.0020(10)
C18 0.0182(12) 0.0206(12) 0.0226(13) 0.0001(10) 0.0117(11) 0.0039(10)
C19 0.0200(13) 0.0244(13) 0.0163(13) 0.0025(11) 0.0030(11) 0.0005(11)
C20 0.0271(14) 0.0256(13) 0.0143(12) 0.0020(11) 0.0090(11) -0.0017(11)
C21 0.0189(13) 0.0301(14) 0.0272(15) 0.0030(11) 0.0092(12) -0.0047(12)
C22 0.0257(15) 0.0317(15) 0.0261(15) 0.0041(12) 0.0128(13) -0.0033(12)

loop_
_atom_type_symbol
_atom_type_description
_atom_type_scat_dispersion_real
_atom_type_scat_dispersion_imag
_atom_type_scat_source
C C 0.0033 0.0016 'International Tables Vol C Tables 4.2.6.8 and 6.1.1.4'
H H 0.0000 0.0000 'International Tables Vol C Tables 4.2.6.8 and 6.1.1.4'
N N 0.0061 0.0033 'International Tables Vol C Tables 4.2.6.8 and 6.1.1.4'
O O 0.0106 0.0060 'International Tables Vol C Tables 4.2.6.8 and 6.1.1.4'
Cl Cl 0.1484 0.1585 'International Tables Vol C Tables 4.2.6.8 and 6.1.1.4'
Cr Cr 0.3209 0.6236 'International Tables Vol C Tables 4.2.6.8 and 6.1.1.4'

loop_
_geom_angle_atom_site_label_1
_geom_angle_atom_site_label_2
_geom_angle_atom_site_label_3
_geom_angle
O1 Cr1 O3 92.51(9)
O1 Cr1 N3 93.34(9)
O3 Cr1 N3 90.50(9)
O1 Cr1 N1 90.29(9)
O3 Cr1 N1 92.37(9)
N3 Cr1 N1 175.27(9)
O1 Cr1 N2 172.00(9)
O3 Cr1 N2 86.94(9)
N3 Cr1 N2 94.65(9)
N1 Cr1 N2 81.76(9)
O1 Cr1 N4 88.80(9)
O3 Cr1 N4 172.26(8)
N3 Cr1 N4 81.80(9)
N1 Cr1 N4 95.25(9)
N2 Cr1 N4 92.81(9)
C1 O1 Cr1 128.43(18)
C11 O2 H2O 109(3)
C12 O3 Cr1 128.60(18)
C22 O4 H4O 116(3)
C7 N1 C8 119.3(2)
C7 N1 Cr1 126.83(19)
C8 N1 Cr1 113.43(17)
C10 N2 C9 111.8(2)
C10 N2 Cr1 115.81(16)
C9 N2 Cr1 105.84(17)
C10 N2 H2N 109(2)
C9 N2 H2N 104(2)
Cr1 N2 H2N 110(2)
C18 N3 C19 119.7(2)
C18 N3 Cr1 126.3(2)
C19 N3 Cr1 113.92(17)
C21 N4 C20 110.7(2)
C21 N4 Cr1 114.89(17)
C20 N4 Cr1 107.10(16)
C21 N4 H4N 105(2)
C20 N4 H4N 109(3)
Cr1 N4 H4N 110(3)
O1 C1 C2 118.3(2)
O1 C1 C6 124.0(2)
C2 C1 C6 117.7(3)
C3 C2 C1 121.5(3)
C3 C2 H2A 119.3
C1 C2 H2A 119.3
C2 C3 C4 120.6(3)
C2 C3 H3A 119.7
C4 C3 H3A 119.7
C5 C4 C3 119.2(3)
C5 C4 H4A 120.4
C3 C4 H4A 120.4
C4 C5 C6 121.6(3)
C4 C5 H5A 119.2
C6 C5 H5A 119.2
C5 C6 C1 119.4(3)
C5 C6 C7 116.9(3)
C1 C6 C7 123.7(3)
N1 C7 C6 124.3(3)
N1 C7 H7A 117.8
C6 C7 H7A 117.8
N1 C8 C9 106.7(2)
N1 C8 H8A 110.4
C9 C8 H8A 110.4
N1 C8 H8B 110.4
C9 C8 H8B 110.4
H8A C8 H8B 108.6
N2 C9 C8 107.9(2)
N2 C9 H9A 110.1
C8 C9 H9A 110.1
N2 C9 H9B 110.1
C8 C9 H9B 110.1
H9A C9 H9B 108.4
N2 C10 C11 115.2(2)
N2 C10 H10A 108.5
C11 C10 H10A 108.5
N2 C10 H10B 108.5
C11 C10 H10B 108.5
H10A C10 H10B 107.5
O2 C11 C10 113.6(3)
O2 C11 H11A 108.9
C10 C11 H11A 108.9
O2 C11 H11B 108.9
C10 C11 H11B 108.9
H11A C11 H11B 107.7
O3 C12 C13 118.0(3)
O3 C12 C17 124.2(3)
C13 C12 C17 117.7(2)
C14 C13 C12 121.5(3)
C14 C13 H13A 119.3
C12 C13 H13A 119.3
C13 C14 C15 120.7(3)
C13 C14 H14A 119.7
C15 C14 H14A 119.7
C16 C15 C14 119.0(3)
C16 C15 H15A 120.5
C14 C15 H15A 120.5
C15 C16 C17 121.4(3)
C15 C16 H16A 119.3
C17 C16 H16A 119.3
C12 C17 C16 119.6(3)
C12 C17 C18 123.6(2)
C16 C17 C18 116.6(3)
N3 C18 C17 124.8(3)
N3 C18 H18A 117.6
C17 C18 H18A 117.6
N3 C19 C20 107.9(2)
N3 C19 H19A 110.1
C20 C19 H19A 110.1
N3 C19 H19B 110.1
C20 C19 H19B 110.1
H19A C19 H19B 108.4
N4 C20 C19 108.2(2)
N4 C20 H20A 110.1
C19 C20 H20A 110.1
N4 C20 H20B 110.1
C19 C20 H20B 110.1
H20A C20 H20B 108.4
N4 C21 C22 114.6(2)
N4 C21 H21A 108.6
C22 C21 H21A 108.6
N4 C21 H21B 108.6
C22 C21 H21B 108.6
H21A C21 H21B 107.6
O4 C22 C21 110.6(3)
O4 C22 H22A 109.5
C21 C22 H22A 109.5
O4 C22 H22B 109.5
C21 C22 H22B 109.5
H22A C22 H22B 108.1

loop_
_geom_bond_atom_site_label_1
_geom_bond_atom_site_label_2
_geom_bond_distance
Cr1 O1 1.9207(19)
Cr1 O3 1.929(2)
Cr1 N3 2.009(2)
Cr1 N1 2.020(2)
Cr1 N2 2.112(2)
Cr1 N4 2.135(2)
O1 C1 1.321(3)
O2 C11 1.419(4)
O2 H2O 0.86(5)
O3 C12 1.323(3)
O4 C22 1.417(4)
O4 H4O 0.78(4)
N1 C7 1.288(4)
N1 C8 1.468(3)
N2 C10 1.485(3)
N2 C9 1.488(4)
N2 H2N 0.87(3)
N3 C18 1.292(3)
N3 C19 1.465(3)
N4 C21 1.497(4)
N4 C20 1.506(3)
N4 H4N 0.85(4)
C1 C2 1.407(4)
C1 C6 1.419(4)
C2 C3 1.377(4)
C2 H2A 0.9500
C3 C4 1.392(5)
C3 H3A 0.9500
C4 C5 1.370(4)
C4 H4A 0.9500
C5 C6 1.406(4)
C5 H5A 0.9500
C6 C7 1.439(4)
C7 H7A 0.9500
C8 C9 1.512(4)
C8 H8A 0.9900
C8 H8B 0.9900
C9 H9A 0.9900
C9 H9B 0.9900
C10 C11 1.513(4)
C10 H10A 0.9900
C10 H10B 0.9900
C11 H11A 0.9900
C11 H11B 0.9900
C12 C13 1.404(4)
C12 C17 1.406(4)
C13 C14 1.380(4)
C13 H13A 0.9500
C14 C15 1.394(5)
C14 H14A 0.9500
C15 C16 1.364(4)
C15 H15A 0.9500
C16 C17 1.417(4)
C16 H16A 0.9500
C17 C18 1.436(4)
C18 H18A 0.9500
C19 C20 1.514(4)
C19 H19A 0.9900
C19 H19B 0.9900
C20 H20A 0.9900
C20 H20B 0.9900
C21 C22 1.517(4)
C21 H21A 0.9900
C21 H21B 0.9900
C22 H22A 0.9900
C22 H22B 0.9900

loop_
_geom_hbond_atom_site_label_D
_geom_hbond_atom_site_label_H
_geom_hbond_atom_site_label_A
_geom_hbond_site_symmetry_A
_geom_hbond_distance_DH
_geom_hbond_distance_HA
_geom_hbond_distance_DA
_geom_hbond_angle_DHA
_geom_hbond_publ_flag
O2 H2O Cl1 . 0.86(5) 2.31(5) 3.175(3) 178(4) yes
O4 H4O Cl1 3_565 0.78(4) 2.54(4) 3.229(3) 149(4) yes
N4 H4N Cl1 . 0.85(4) 2.62(4) 3.457(3) 168(4) yes
N2 H2N Cl1 . 0.87(3) 2.30(3) 3.170(2) 177(3) yes

loop_
_geom_torsion_atom_site_label_1
_geom_torsion_atom_site_label_2
_geom_torsion_atom_site_label_3
_geom_torsion_atom_site_label_4
_geom_torsion
O3 Cr1 O1 C1 75.1(2)
N3 Cr1 O1 C1 165.7(2)
N1 Cr1 O1 C1 -17.3(2)
N4 Cr1 O1 C1 -112.5(2)
O1 Cr1 O3 C12 81.4(2)
N3 Cr1 O3 C12 -12.0(2)
N1 Cr1 O3 C12 171.8(2)
N2 Cr1 O3 C12 -106.6(2)
O1 Cr1 N1 C7 13.2(2)
O3 Cr1 N1 C7 -79.3(2)
N2 Cr1 N1 C7 -165.8(3)
N4 Cr1 N1 C7 102.1(2)
O1 Cr1 N1 C8 -174.3(2)
O3 Cr1 N1 C8 93.2(2)
N2 Cr1 N1 C8 6.7(2)
N4 Cr1 N1 C8 -85.4(2)
O3 Cr1 N2 C10 53.9(2)
N3 Cr1 N2 C10 -36.3(2)
N1 Cr1 N2 C10 146.8(2)
N4 Cr1 N2 C10 -118.3(2)
O3 Cr1 N2 C9 -70.60(17)
N3 Cr1 N2 C9 -160.85(18)
N1 Cr1 N2 C9 22.25(17)
N4 Cr1 N2 C9 117.15(18)
O1 Cr1 N3 C18 -77.8(2)
O3 Cr1 N3 C18 14.7(2)
N2 Cr1 N3 C18 101.7(2)
N4 Cr1 N3 C18 -166.1(2)
O1 Cr1 N3 C19 99.16(19)
O3 Cr1 N3 C19 -168.30(19)
N2 Cr1 N3 C19 -81.33(19)
N4 Cr1 N3 C19 10.85(19)
O1 Cr1 N4 C21 46.7(2)
N3 Cr1 N4 C21 140.2(2)
N1 Cr1 N4 C21 -43.5(2)
N2 Cr1 N4 C21 -125.5(2)
O1 Cr1 N4 C20 -76.64(18)
N3 Cr1 N4 C20 16.91(17)
N1 Cr1 N4 C20 -166.82(18)
N2 Cr1 N4 C20 111.20(18)
Cr1 O1 C1 C2 -166.48(19)
Cr1 O1 C1 C6 14.2(4)
O1 C1 C2 C3 -179.5(3)
C6 C1 C2 C3 -0.2(4)
C1 C2 C3 C4 0.9(5)
C2 C3 C4 C5 -0.7(5)
C3 C4 C5 C6 -0.3(5)
C4 C5 C6 C1 1.0(4)
C4 C5 C6 C7 -179.9(3)
O1 C1 C6 C5 178.5(3)
C2 C1 C6 C5 -0.8(4)
O1 C1 C6 C7 -0.4(4)
C2 C1 C6 C7 -179.7(3)
C8 N1 C7 C6 -178.0(3)
Cr1 N1 C7 C6 -5.9(4)
C5 C6 C7 N1 177.5(3)
C1 C6 C7 N1 -3.5(4)
C7 N1 C8 C9 139.3(3)
Cr1 N1 C8 C9 -33.8(3)
C10 N2 C9 C8 -173.7(2)
Cr1 N2 C9 C8 -46.8(2)
N1 C8 C9 N2 53.2(3)
C9 N2 C10 C11 -66.0(3)
Cr1 N2 C10 C11 172.7(2)
N2 C10 C11 O2 -75.3(3)
Cr1 O3 C12 C13 -177.08(19)
Cr1 O3 C12 C17 4.3(4)
O3 C12 C13 C14 178.8(3)
C17 C12 C13 C14 -2.5(4)
C12 C13 C14 C15 0.4(5)
C13 C14 C15 C16 1.9(5)
C14 C15 C16 C17 -2.1(5)
O3 C12 C17 C16 -179.1(3)
C13 C12 C17 C16 2.3(4)
O3 C12 C17 C18 6.4(4)
C13 C12 C17 C18 -172.2(3)
C15 C16 C17 C12 0.0(4)
C15 C16 C17 C18 174.8(3)
C19 N3 C18 C17 173.2(3)
Cr1 N3 C18 C17 -10.0(4)
C12 C17 C18 N3 -3.1(4)
C16 C17 C18 N3 -177.7(3)
C18 N3 C19 C20 140.8(3)
Cr1 N3 C19 C20 -36.4(3)
C21 N4 C20 C19 -166.5(2)
Cr1 N4 C20 C19 -40.6(2)
N3 C19 C20 N4 50.4(3)
C20 N4 C21 C22 -65.6(3)
Cr1 N4 C21 C22 173.0(2)
N4 C21 C22 O4 -66.5(3)
